data_9015029
loop_
_publ_author_name
'Christensen, A.'
'Alamo, A.'
'Landesman, J.'

_publ_section_title
;
 Structure of vacancy-ordered titanium heminitride delta-Ti2 N by
 powder neutron diffraction
 _cod_database_code 1100030
;
_journal_name_full 'Acta Crystallographica, Section C'
_journal_page_first 1009
_journal_page_last 1011
_journal_paper_doi 10.1107/S0108270185006370
_journal_volume 41
_journal_year 1985
_chemical_formula_sum 'N0.5 Ti'
_space_group_IT_number 141
_symmetry_space_group_name_Hall '-I 4bd 2'
_symmetry_space_group_name_H-M 'I 41/a m d :2'
_cell_angle_alpha 90
_cell_angle_beta 90
_cell_angle_gamma 90
_cell_length_a 4.1493
_cell_length_b 4.1493
_cell_length_c 8.7858
_cell_formula_units_Z 8
_cell_volume 151.262
_database_code_amcsd 0018226
_exptl_crystal_density_diffrn 4.820
_cod_duplicate_entry 1100030
_cod_original_sg_symbol_H-M 'I 41/a m d'
_cod_original_formula_sum 'Ti N.5'
_cod_database_code 9015029
_amcsd_formula_title 'N Ti2'

loop_
_space_group_symop_operation_xyz
x,y,z
1/2+x,1/2+y,1/2+z
1/4-y,3/4-x,1/4+z
3/4-y,1/4-x,3/4+z
1/4+y,3/4+x,1/4-z
3/4+y,1/4+x,3/4-z
1/4+y,3/4-x,1/4-z
3/4+y,1/4-x,3/4-z
1/4-y,3/4+x,1/4+z
3/4-y,1/4+x,3/4+z
1/2+x,-y,1/2+z
+x,1/2-y,+z
1/2-x,y,1/2-z
-x,1/2+y,-z
1/2+x,y,1/2-z
+x,1/2+y,-z
1/2-x,-y,1/2+z
-x,1/2-y,+z
1/4+y,1/4+x,3/4+z
3/4+y,3/4+x,1/4+z
1/4-y,1/4-x,3/4-z
3/4-y,3/4-x,1/4-z
1/4-y,1/4+x,3/4-z
3/4-y,3/4+x,1/4-z
1/4+y,1/4-x,3/4+z
3/4+y,3/4-x,1/4+z
-x,y,z
1/2-x,1/2+y,1/2+z
x,-y,-z
1/2+x,1/2-y,1/2-z
-x,-y,-z
1/2-x,1/2-y,1/2-z

loop_
_atom_site_label
_atom_site_fract_x
_atom_site_fract_y
_atom_site_fract_z
_atom_site_occupancy
Ti1 0.00000 0.75000 0.88900 1.00000
N1 0.00000 0.75000 0.12500 0.93200
N2 0.00000 0.75000 0.62500 0.06800

loop_
_cod_related_entry_id
_cod_related_entry_database
_cod_related_entry_code
1 AMCSD 0018226
